data_4032493
loop_
_publ_author_name
'Kielmann, Marc'
'Flanagan, Keith J.'
'Norvai\<sa, Karolis'
'Intrieri, Daniela'
'Senge, Mathias O.'

_publ_section_title
;
 Synthesis of a Family of Highly Substituted Porphyrin Thioethers via
 Nitro Displacement in
 2,3,7,8,12,13,17,18-Octaethyl-5,10,15,20-tetranitroporphyrin.
;
_journal_issue 10
_journal_name_full 'The Journal of organic chemistry'
_journal_page_first 5122
_journal_page_last 5134
_journal_paper_doi 10.1021/acs.joc.7b00328
_journal_volume 82
_journal_year 2017
_chemical_absolute_configuration ad
_chemical_formula_moiety 'C60 H58 Br4 N4 S4'
_chemical_formula_sum 'C60 H58 Br4 N4 S4'
_chemical_formula_weight 1282.98
_chemical_name_systematic 5,10,15,20-tetrakis((4-bromophenyl)thio)-2,3,7,8,12,13,17,18-octaethylporphyrin
_space_group_crystal_system tetragonal
_space_group_IT_number 114
_space_group_name_Hall 'P -4 2n'
_space_group_name_H-M_alt 'P -4 21 c'
_symmetry_space_group_name_Hall 'P -4 2n'
_symmetry_space_group_name_H-M 'P -4 21 c'
_atom_sites_solution_hydrogens geom
_audit_creation_date 2016-08-02
_audit_creation_method
;
Olex2 1.2
(compiled 2016.02.19 svn.r3266 for OlexSys, GUI svn.r5155)
;
_cell_angle_alpha 90
_cell_angle_beta 90
_cell_angle_gamma 90
_cell_formula_units_Z 2
_cell_length_a 19.0974(9)
_cell_length_b 19.0974(9)
_cell_length_c 8.3204(4)
_cell_measurement_reflns_used 8855
_cell_measurement_temperature 100.02
_cell_measurement_theta_max 27.26
_cell_measurement_theta_min 2.38
_cell_volume 3034.5(2)
_computing_cell_refinement 'SAINT+ Ver. 8.34A (Bruker, 2014)'
_computing_data_collection 'APEX2 Ver. v.7-1 (Bruker, 2014)'
_computing_data_reduction 'SAINT+ Ver. 8.34A (Bruker, 2014)'
_computing_molecular_graphics 'Olex2 (Dolomanov et al., 2009)'
_computing_publication_material 'Olex2 (Dolomanov et al., 2009)'
_computing_structure_refinement 'SHELXL-2014/7 (Sheldrick, 2014)'
_computing_structure_solution 'SHELXT (Sheldrick, 2015)'
_diffrn_ambient_temperature 100.02
_diffrn_detector 'Bruker APEX2 area detector'
_diffrn_detector_area_resol_mean 8.258
_diffrn_detector_type 'CCD area detector'
_diffrn_measured_fraction_theta_full 1.000
_diffrn_measured_fraction_theta_max 1.000
_diffrn_measurement_device 'three-circle diffractometer'
_diffrn_measurement_device_type 'Bruker SMART APEX2 area detector'
_diffrn_measurement_method '\w and \f scans'
_diffrn_radiation_monochromator graphite
_diffrn_radiation_probe x-ray
_diffrn_radiation_type MoK\a
_diffrn_radiation_wavelength 0.71073
_diffrn_reflns_av_R_equivalents 0.0308
_diffrn_reflns_av_unetI/netI 0.0281
_diffrn_reflns_Laue_measured_fraction_full 1.000
_diffrn_reflns_Laue_measured_fraction_max 1.000
_diffrn_reflns_limit_h_max 24
_diffrn_reflns_limit_h_min -23
_diffrn_reflns_limit_k_max 21
_diffrn_reflns_limit_k_min -24
_diffrn_reflns_limit_l_max 10
_diffrn_reflns_limit_l_min -10
_diffrn_reflns_number 27514
_diffrn_reflns_point_group_measured_fraction_full 1.000
_diffrn_reflns_point_group_measured_fraction_max 1.000
_diffrn_reflns_theta_full 25.242
_diffrn_reflns_theta_max 27.488
_diffrn_reflns_theta_min 1.508
_diffrn_source 'microfocus sealed X-ray tube'
_diffrn_standards_number 0
_exptl_absorpt_coefficient_mu 2.830
_exptl_absorpt_correction_T_max 0.7456
_exptl_absorpt_correction_T_min 0.6088
_exptl_absorpt_correction_type multi-scan
_exptl_absorpt_process_details
;
SADABS-2014/5 (Bruker,2014/5) was used for absorption correction.
wR2(int) was 0.0765 before and 0.0563 after correction.
The Ratio of minimum to maximum transmission is 0.8165.
The \l/2 correction factor is Not present.
;
_exptl_crystal_colour 'dark black'
_exptl_crystal_colour_modifier dark
_exptl_crystal_colour_primary black
_exptl_crystal_density_diffrn 1.404
_exptl_crystal_description Block
_exptl_crystal_F_000 1300
_exptl_crystal_recrystallization_method
'The material was recrystallised from a mixture of acetone and water by slow evaporation'
_exptl_crystal_size_max 0.3
_exptl_crystal_size_mid 0.2
_exptl_crystal_size_min 0.16
_refine_diff_density_max 1.055
_refine_diff_density_min -0.483
_refine_diff_density_rms 0.061
_refine_ls_abs_structure_details
;
 Refined as an inversion twin.
;
_refine_ls_abs_structure_Flack 0.015(14)
_refine_ls_extinction_method none
_refine_ls_goodness_of_fit_ref 1.048
_refine_ls_hydrogen_treatment constr
_refine_ls_matrix_type full
_refine_ls_number_parameters 166
_refine_ls_number_reflns 3487
_refine_ls_number_restraints 0
_refine_ls_restrained_S_all 1.048
_refine_ls_R_factor_all 0.0361
_refine_ls_R_factor_gt 0.0318
_refine_ls_shift/su_max 0.001
_refine_ls_shift/su_mean 0.000
_refine_ls_structure_factor_coef Fsqd
_refine_ls_weighting_details 'w=1/[\s^2^(Fo^2^)+(0.0258P)^2^+3.0378P] where P=(Fo^2^+2Fc^2^)/3'
_refine_ls_weighting_scheme calc
_refine_ls_wR_factor_gt 0.0700
_refine_ls_wR_factor_ref 0.0713
_reflns_Friedel_coverage 0.773
_reflns_Friedel_fraction_full 1.000
_reflns_Friedel_fraction_max 1.000
_reflns_number_gt 3215
_reflns_number_total 3487
_reflns_threshold_expression 'I > 2\s(I)'
_cod_data_source_file jo7b00328_si_002.cif
_cod_data_source_block kjf096
_cod_depositor_comments 'Adding full bibliography for 4032493--4032500.cif.'
_cod_original_cell_volume 3034.5(3)
_cod_database_code 4032493
_shelx_space_group_comment
;
The symmetry employed for this shelxl refinement is uniquely defined
by the following loop, which should always be used as a source of
symmetry information in preference to the above space-group names.
They are only intended as comments.
;
_shelx_estimated_absorpt_t_max 0.660
_shelx_estimated_absorpt_t_min 0.484
_olex2_refinement_description
;
1. Twinned data refinement
 Scales: 0.985(14) 0.015(14)
2. Fixed Uiso
 At 1.2 times of:
  All C(H) groups, All C(H,H) groups, All N(H) groups
 At 1.5 times of:
  All C(H,H,H) groups
3. Others
 Fixed Sof: H21(0.5)
4.a Secondary CH2 refined with riding coordinates:
 C81(H81A,H81B), C71(H71A,H71B)
4.b Aromatic/amide H refined with riding coordinates:
 C53(H53), C54(H54), C56(H56), C57(H57), N21(H21)
4.c Idealised Me refined as rotating group:
 C82(H82A,H82B,H82C), C72(H72A,H72B,H72C)
;
_shelx_shelxl_version_number 2014/7
_olex2_diffrn_ambient_temperature_device 'Oxford Cryosystems'
_olex2_exptl_crystal_mounting_method 'The crystal was mounted on a MITIGEN micromount in oil'
_olex2_submission_special_instructions 'No special instructions were received'

loop_
_space_group_symop_operation_xyz
'x, y, z'
'-x, -y, z'
'y, -x, -z'
'-y, x, -z'
'-x+1/2, y+1/2, -z+1/2'
'x+1/2, -y+1/2, -z+1/2'
'-y+1/2, -x+1/2, z+1/2'
'y+1/2, x+1/2, z+1/2'

loop_
_atom_site_label
_atom_site_type_symbol
_atom_site_fract_x
_atom_site_fract_y
_atom_site_fract_z
_atom_site_U_iso_or_equiv
_atom_site_adp_type
_atom_site_occupancy
_atom_site_site_symmetry_order
_atom_site_calc_flag
_atom_site_refinement_flags_posn
_atom_site_refinement_flags_occupancy
Br58 Br 0.07798(2) 0.42983(2) -0.01087(5) 0.03235(12) Uani 1 1 d . .
C82 C 0.2261(2) 0.3235(2) 0.7409(6) 0.0374(11) Uani 1 1 d . .
H82A H 0.2337 0.2989 0.6391 0.056 Uiso 1 1 calc GR .
H82B H 0.1900 0.3594 0.7264 0.056 Uiso 1 1 calc GR .
H82C H 0.2108 0.2900 0.8230 0.056 Uiso 1 1 calc GR .
C81 C 0.2935(2) 0.3577(2) 0.7939(5) 0.0294(9) Uani 1 1 d . .
H81A H 0.3294 0.3209 0.8099 0.035 Uiso 1 1 calc R .
H81B H 0.2857 0.3809 0.8988 0.035 Uiso 1 1 calc R .
C8 C 0.32180(19) 0.4115(2) 0.6759(5) 0.0208(8) Uani 1 1 d . .
C7 C 0.29989(19) 0.48010(19) 0.6641(5) 0.0194(7) Uani 1 1 d . .
C71 C 0.2444(2) 0.5142(2) 0.7650(5) 0.0277(9) Uani 1 1 d . .
H71A H 0.2209 0.4780 0.8310 0.033 Uiso 1 1 calc R .
H71B H 0.2088 0.5355 0.6938 0.033 Uiso 1 1 calc R .
C72 C 0.2746(2) 0.5710(2) 0.8763(5) 0.0332(9) Uani 1 1 d . .
H72A H 0.2943 0.6090 0.8112 0.050 Uiso 1 1 calc GR .
H72B H 0.3116 0.5507 0.9435 0.050 Uiso 1 1 calc GR .
H72C H 0.2373 0.5895 0.9450 0.050 Uiso 1 1 calc GR .
C6 C 0.34743(18) 0.51483(19) 0.5538(5) 0.0192(7) Uani 1 1 d . .
C5 C 0.34442(16) 0.58176(17) 0.4824(5) 0.0202(7) Uani 1 1 d . .
C4 C 0.40427(18) 0.61810(19) 0.4299(4) 0.0192(7) Uani 1 1 d . .
C52 C 0.21447(18) 0.56499(19) 0.3360(5) 0.0195(7) Uani 1 1 d . .
C53 C 0.1466(2) 0.5859(2) 0.2962(5) 0.0259(9) Uani 1 1 d . .
H53 H 0.1282 0.6279 0.3406 0.031 Uiso 1 1 calc R .
C54 C 0.1057(2) 0.5464(2) 0.1928(5) 0.0274(9) Uani 1 1 d . .
H54 H 0.0601 0.5616 0.1637 0.033 Uiso 1 1 calc R .
C55 C 0.1323(2) 0.4847(2) 0.1331(5) 0.0230(8) Uani 1 1 d . .
C56 C 0.1989(2) 0.4620(2) 0.1733(5) 0.0235(8) Uani 1 1 d . .
H56 H 0.2164 0.4190 0.1323 0.028 Uiso 1 1 calc R .
C57 C 0.2398(2) 0.5028(2) 0.2740(5) 0.0256(9) Uani 1 1 d . .
H57 H 0.2858 0.4879 0.3007 0.031 Uiso 1 1 calc R .
N21 N 0.46817(14) 0.60237(14) 0.4934(5) 0.0216(6) Uani 1 1 d . .
H21 H 0.4778 0.5660 0.5546 0.026 Uiso 0.5 1 calc R P
S51 S 0.26223(5) 0.62287(5) 0.46254(13) 0.0242(2) Uani 1 1 d . .

loop_
_atom_site_aniso_label
_atom_site_aniso_U_11
_atom_site_aniso_U_22
_atom_site_aniso_U_33
_atom_site_aniso_U_23
_atom_site_aniso_U_13
_atom_site_aniso_U_12
Br58 0.02232(19) 0.0480(3) 0.02674(17) -0.0090(2) 0.00135(17) -0.00684(17)
C82 0.028(2) 0.037(3) 0.047(3) 0.006(2) 0.009(2) -0.006(2)
C81 0.033(2) 0.028(2) 0.027(2) 0.0057(17) 0.0082(17) -0.0006(18)
C8 0.0179(18) 0.0206(19) 0.0241(17) 0.0031(15) 0.0063(15) -0.0015(14)
C7 0.0151(18) 0.0183(19) 0.0247(19) 0.0000(15) 0.0020(15) 0.0000(14)
C71 0.020(2) 0.032(2) 0.032(2) -0.0025(18) 0.0051(17) 0.0016(16)
C72 0.034(2) 0.033(2) 0.033(2) -0.003(2) 0.0064(18) 0.004(2)
C6 0.0099(16) 0.0204(18) 0.0274(19) 0.0034(14) -0.0008(14) 0.0014(14)
C5 0.0119(14) 0.0187(15) 0.0300(18) 0.0024(17) -0.0041(15) 0.0020(12)
C4 0.0177(18) 0.0137(17) 0.0260(18) 0.0053(14) -0.0017(14) -0.0015(13)
C52 0.0141(17) 0.0181(19) 0.0263(18) 0.0063(15) -0.0009(14) -0.0015(13)
C53 0.0181(19) 0.025(2) 0.034(2) -0.0030(17) -0.0019(15) 0.0053(16)
C54 0.0146(18) 0.036(2) 0.031(2) 0.0010(18) -0.0020(16) 0.0035(16)
C55 0.0176(19) 0.030(2) 0.0212(18) 0.0003(16) 0.0001(15) -0.0064(15)
C56 0.0207(19) 0.023(2) 0.0273(19) -0.0016(16) 0.0051(16) -0.0008(16)
C57 0.0156(19) 0.023(2) 0.039(2) 0.0025(17) -0.0012(17) -0.0002(16)
N21 0.0143(13) 0.0146(13) 0.0359(18) 0.0051(15) -0.0042(15) -0.0006(10)
S51 0.0150(4) 0.0154(4) 0.0422(6) -0.0012(4) -0.0055(4) 0.0031(3)

loop_
_atom_type_symbol
_atom_type_description
_atom_type_scat_dispersion_real
_atom_type_scat_dispersion_imag
_atom_type_scat_source
C C 0.0033 0.0016 'International Tables Vol C Tables 4.2.6.8 and 6.1.1.4'
H H 0.0000 0.0000 'International Tables Vol C Tables 4.2.6.8 and 6.1.1.4'
Br Br -0.2901 2.4595 'International Tables Vol C Tables 4.2.6.8 and 6.1.1.4'
N N 0.0061 0.0033 'International Tables Vol C Tables 4.2.6.8 and 6.1.1.4'
S S 0.1246 0.1234 'International Tables Vol C Tables 4.2.6.8 and 6.1.1.4'

loop_
_geom_angle_atom_site_label_1
_geom_angle_atom_site_label_2
_geom_angle_atom_site_label_3
_geom_angle
_geom_angle_site_symmetry_1
_geom_angle_site_symmetry_3
H82A C82 H82B 109.5 . .
H82A C82 H82C 109.5 . .
H82B C82 H82C 109.5 . .
C81 C82 H82A 109.5 . .
C81 C82 H82B 109.5 . .
C81 C82 H82C 109.5 . .
C82 C81 H81A 108.8 . .
C82 C81 H81B 108.8 . .
C82 C81 C8 114.0(4) . .
H81A C81 H81B 107.6 . .
C8 C81 H81A 108.8 . .
C8 C81 H81B 108.8 . .
C7 C8 C81 125.5(3) . .
C7 C8 C4 106.7(3) . 4_656
C4 C8 C81 127.4(3) 4_656 .
C8 C7 C71 125.9(3) . .
C8 C7 C6 106.8(3) . .
C6 C7 C71 126.7(3) . .
C7 C71 H71A 109.2 . .
C7 C71 H71B 109.2 . .
C7 C71 C72 112.2(3) . .
H71A C71 H71B 107.9 . .
C72 C71 H71A 109.2 . .
C72 C71 H71B 109.2 . .
C71 C72 H72A 109.5 . .
C71 C72 H72B 109.5 . .
C71 C72 H72C 109.5 . .
H72A C72 H72B 109.5 . .
H72A C72 H72C 109.5 . .
H72B C72 H72C 109.5 . .
C5 C6 C7 130.9(3) . .
N21 C6 C7 108.8(3) 4_656 .
N21 C6 C5 119.9(3) 4_656 .
C6 C5 S51 118.6(3) . .
C4 C5 C6 123.0(3) . .
C4 C5 S51 118.3(3) . .
C5 C4 C8 130.9(3) . 3_566
N21 C4 C8 108.9(3) . 3_566
N21 C4 C5 119.9(3) . .
C53 C52 S51 116.0(3) . .
C57 C52 C53 118.9(4) . .
C57 C52 S51 125.1(3) . .
C52 C53 H53 119.5 . .
C54 C53 C52 120.9(4) . .
C54 C53 H53 119.5 . .
C53 C54 H54 120.5 . .
C55 C54 C53 118.9(4) . .
C55 C54 H54 120.5 . .
C54 C55 Br58 119.9(3) . .
C54 C55 C56 121.2(4) . .
C56 C55 Br58 118.8(3) . .
C55 C56 H56 120.4 . .
C55 C56 C57 119.3(4) . .
C57 C56 H56 120.4 . .
C52 C57 C56 120.7(4) . .
C52 C57 H57 119.6 . .
C56 C57 H57 119.6 . .
C6 N21 H21 125.7 3_566 .
C4 N21 C6 108.5(3) . 3_566
C4 N21 H21 125.7 . .
C5 S51 C52 103.62(17) . .

loop_
_geom_bond_atom_site_label_1
_geom_bond_atom_site_label_2
_geom_bond_distance
_geom_bond_site_symmetry_2
Br58 C55 1.899(4) .
C82 H82A 0.9800 .
C82 H82B 0.9800 .
C82 H82C 0.9800 .
C82 C81 1.511(6) .
C81 H81A 0.9900 .
C81 H81B 0.9900 .
C81 C8 1.520(5) .
C8 C7 1.379(5) .
C8 C4 1.453(5) 4_656
C7 C71 1.500(5) .
C7 C6 1.451(5) .
C71 H71A 0.9900 .
C71 H71B 0.9900 .
C71 C72 1.539(6) .
C72 H72A 0.9800 .
C72 H72B 0.9800 .
C72 H72C 0.9800 .
C6 C5 1.411(5) .
C6 N21 1.367(4) 4_656
C5 C4 1.407(5) .
C5 S51 1.763(3) .
C4 C8 1.453(5) 3_566
C4 N21 1.363(4) .
C52 C53 1.396(5) .
C52 C57 1.382(6) .
C52 S51 1.778(4) .
C53 H53 0.9500 .
C53 C54 1.385(6) .
C54 H54 0.9500 .
C54 C55 1.376(6) .
C55 C56 1.385(6) .
C56 H56 0.9500 .
C56 C57 1.385(6) .
C57 H57 0.9500 .
N21 C6 1.367(4) 3_566
N21 H21 0.8800 .

loop_
_geom_hbond_atom_site_label_D
_geom_hbond_atom_site_label_H
_geom_hbond_atom_site_label_A
_geom_hbond_distance_DH
_geom_hbond_distance_HA
_geom_hbond_distance_DA
_geom_hbond_angle_DHA
_geom_hbond_site_symmetry_A
N21 H21 N21 0.88 2.45 2.897(4) 112.2 4_656

loop_
_geom_torsion_atom_site_label_1
_geom_torsion_atom_site_label_2
_geom_torsion_atom_site_label_3
_geom_torsion_atom_site_label_4
_geom_torsion
_geom_torsion_site_symmetry_1
_geom_torsion_site_symmetry_4
Br58 C55 C56 C57 177.9(3) . .
C82 C81 C8 C7 81.9(5) . .
C82 C81 C8 C4 -106.8(5) . 4_656
C81 C8 C7 C71 0.0(7) . .
C81 C8 C7 C6 171.7(4) . .
C8 C7 C71 C72 112.9(4) . .
C8 C7 C6 C5 170.6(4) . .
C8 C7 C6 N21 -2.1(4) . 4_656
C8 C4 N21 C6 5.4(4) 3_566 3_566
C7 C6 C5 C4 154.8(4) . .
C7 C6 C5 S51 -23.5(6) . .
C71 C7 C6 C5 -17.8(7) . .
C71 C7 C6 N21 169.5(4) . 4_656
C6 C7 C71 C72 -57.2(6) . .
C6 C5 C4 C8 164.4(4) . 3_566
C6 C5 C4 N21 -22.7(6) . .
C6 C5 S51 C52 -61.6(3) . .
C5 C4 N21 C6 -169.0(3) . 3_566
C4 C8 C7 C71 -172.8(4) 4_656 .
C4 C8 C7 C6 -1.1(4) 4_656 .
C4 C5 S51 C52 120.0(3) . .
C52 C53 C54 C55 1.9(6) . .
C53 C52 C57 C56 0.3(6) . .
C53 C52 S51 C5 -178.4(3) . .
C53 C54 C55 Br58 -179.2(3) . .
C53 C54 C55 C56 -0.6(6) . .
C54 C55 C56 C57 -0.8(6) . .
C55 C56 C57 C52 0.9(6) . .
C57 C52 C53 C54 -1.8(6) . .
C57 C52 S51 C5 0.5(4) . .
N21 C6 C5 C4 -33.1(6) 4_656 .
N21 C6 C5 S51 148.6(3) 4_656 .
S51 C5 C4 C8 -17.3(6) . 3_566
S51 C5 C4 N21 155.6(3) . .
S51 C52 C53 C54 177.2(3) . .
S51 C52 C57 C56 -178.5(3) . .

loop_
_twin_individual_id
_twin_individual_mass_fraction_refined
1 0.985(14)
2 0.015(14)
